data_1543158
loop_
_publ_author_name
'Reekie, Tristan A.'
'Donckele, Etienne J.'
'Manenti, Giorgio'
'P\"untener, Salome'
'Trapp, Nils'
'Diederich, Fran\,cois'

_publ_section_title
;
 A Three-Step Synthesis of Tetrasubstituted NH-Pyrroles.
;
_journal_issue 9
_journal_name_full 'Organic letters'
_journal_page_first 2252
_journal_page_last 2255
_journal_paper_doi 10.1021/acs.orglett.6b00890
_journal_volume 18
_journal_year 2016
_chemical_absolute_configuration unk
_chemical_formula_moiety 'C20 H23 N3 O4 S'
_chemical_formula_sum 'C20 H23 N3 O4 S'
_chemical_formula_weight 401.47
_chemical_name_systematic 'diethyl 2-(5-amino-4-cyano-3-(4-(dimethylamino)phenyl)thiophen-2-yl)malonate'
_space_group_crystal_system monoclinic
_space_group_IT_number 4
_space_group_name_Hall 'P 2yb'
_space_group_name_H-M_alt 'P 1 21 1'
_symmetry_space_group_name_Hall 'P 2yb'
_symmetry_space_group_name_H-M 'P 1 21 1'
_atom_sites_solution_hydrogens mixed
_atom_sites_solution_primary direct
_audit_creation_date 2015-04-13
_audit_creation_method
;
Olex2 1.2
(compiled 2015.01.26 svn.r3150 for OlexSys, GUI svn.r4998)
;
_cell_angle_alpha 90
_cell_angle_beta 107.1540(10)
_cell_angle_gamma 90
_cell_formula_units_Z 4
_cell_length_a 8.5140(3)
_cell_length_b 22.5000(7)
_cell_length_c 11.0395(4)
_cell_measurement_reflns_used 7295
_cell_measurement_temperature 100.0(2)
_cell_measurement_theta_max 27.51
_cell_measurement_theta_min 2.66
_cell_volume 2020.71(12)
_computing_cell_refinement 'Bruker SAINT'
_computing_data_collection 'Bruker APEX2'
_computing_data_reduction 'Bruker SAINT'
_computing_molecular_graphics 'Olex2 (Dolomanov et al., 2009)'
_computing_publication_material 'Olex2 (Dolomanov et al., 2009)'
_computing_structure_refinement 'XL (Sheldrick, 2008)'
_computing_structure_solution 'XS (Sheldrick, 2008)'
_diffrn_ambient_temperature 100.0(2)
_diffrn_detector 'Bruker APEX2 area detector'
_diffrn_detector_area_resol_mean 8.33
_diffrn_detector_type 'CCD area detector'
_diffrn_measured_fraction_theta_full 1.000
_diffrn_measured_fraction_theta_max 0.999
_diffrn_measurement_device 'kappa-stage diffractometer'
_diffrn_measurement_device_type 'Bruker Apex2 Duo (Mo)'
_diffrn_measurement_method '\w and \f scans'
_diffrn_radiation_monochromator 'focusing graphite'
_diffrn_radiation_probe x-ray
_diffrn_radiation_type MoK\a
_diffrn_radiation_wavelength 0.71073
_diffrn_reflns_av_R_equivalents 0.0223
_diffrn_reflns_av_unetI/netI 0.0357
_diffrn_reflns_Laue_measured_fraction_full 1.000
_diffrn_reflns_Laue_measured_fraction_max 0.999
_diffrn_reflns_limit_h_max 10
_diffrn_reflns_limit_h_min -11
_diffrn_reflns_limit_k_max 28
_diffrn_reflns_limit_k_min -29
_diffrn_reflns_limit_l_max 14
_diffrn_reflns_limit_l_min -14
_diffrn_reflns_number 16283
_diffrn_reflns_point_group_measured_fraction_full 1.000
_diffrn_reflns_point_group_measured_fraction_max 0.999
_diffrn_reflns_theta_full 25.242
_diffrn_reflns_theta_max 27.522
_diffrn_reflns_theta_min 1.810
_diffrn_source 'sealed tube'
_diffrn_standards_number 0
_exptl_absorpt_coefficient_mu 0.191
_exptl_absorpt_correction_T_max 0.7456
_exptl_absorpt_correction_T_min 0.7041
_exptl_absorpt_correction_type multi-scan
_exptl_absorpt_process_details
;
SADABS-2014/5 (Bruker,2014/5) was used for absorption correction.
wR2(int) was 0.0430 before and 0.0401 after correction.
The Ratio of minimum to maximum transmission is 0.9443.
The \l/2 correction factor is 0.00150.
;
_exptl_crystal_colour 'clear dark yellow'
_exptl_crystal_colour_lustre clear
_exptl_crystal_colour_modifier dark
_exptl_crystal_colour_primary yellow
_exptl_crystal_density_diffrn 1.320
_exptl_crystal_description block
_exptl_crystal_F_000 848
_exptl_crystal_size_max 0.32
_exptl_crystal_size_mid 0.21
_exptl_crystal_size_min 0.1
_refine_diff_density_max 0.283
_refine_diff_density_min -0.186
_refine_diff_density_rms 0.042
_refine_ls_abs_structure_details
;
 Refined as an inversion twin.
;
_refine_ls_abs_structure_Flack 0.59(7)
_refine_ls_extinction_method none
_refine_ls_goodness_of_fit_ref 1.043
_refine_ls_hydrogen_treatment mixed
_refine_ls_matrix_type full
_refine_ls_number_parameters 526
_refine_ls_number_reflns 9026
_refine_ls_number_restraints 7
_refine_ls_restrained_S_all 1.043
_refine_ls_R_factor_all 0.0370
_refine_ls_R_factor_gt 0.0328
_refine_ls_shift/su_max 0.000
_refine_ls_shift/su_mean 0.000
_refine_ls_structure_factor_coef Fsqd
_refine_ls_weighting_details 'w=1/[\s^2^(Fo^2^)+(0.0415P)^2^+0.2830P] where P=(Fo^2^+2Fc^2^)/3'
_refine_ls_weighting_scheme calc
_refine_ls_wR_factor_gt 0.0791
_refine_ls_wR_factor_ref 0.0812
_reflns_Friedel_coverage 0.950
_reflns_Friedel_fraction_full 1.000
_reflns_Friedel_fraction_max 0.999
_reflns_number_gt 8318
_reflns_number_total 9026
_reflns_threshold_expression 'I > 2\s(I)'
_cod_data_source_file ol6b00890_si_002.cif
_cod_data_source_block mo_d290315_1_1_0m
_cod_depositor_comments 'Adding full bibliography for 1543156--1543159.cif.'
_cod_database_code 1543158
_shelxl_version_number 2014/6
_shelx_space_group_comment
;
The symmetry employed for this shelxl refinement is uniquely defined
by the following loop, which should always be used as a source of
symmetry information in preference to the above space-group names.
They are only intended as comments.
;
_shelx_estimated_absorpt_t_max 0.981
_shelx_estimated_absorpt_t_min 0.941
_olex2_refinement_description
;
1. Twinned data refinement
 Scales: 0.41(7) 0.59(7)
2. Fixed Uiso
 At 1.2 times of:
  All C(H) groups, All C(H,H) groups
 At 1.5 times of:
  All C(H,H,H) groups, All N(H,H) groups
3. Restrained distances
 N3-H3B
 0.86 with sigma of 0.01
 N3-H3A
 0.86 with sigma of 0.01
 N6-H6B
 0.86 with sigma of 0.01
 N6-H6A
 0.86 with sigma of 0.01
 H3B-H3A
 1.4 with sigma of 0.03
 H6B-H6A
 1.4 with sigma of 0.03
4.a Ternary CH refined with riding coordinates:
 C2(H2), C27(H27)
4.b Secondary CH2 refined with riding coordinates:
 C9(H9A,H9B), C12(H12A,H12B), C29(H29A,H29B), C32(H32A,H32B)
4.c Aromatic/amide H refined with riding coordinates:
 C3(H3), C4(H4), C17(H17), C18(H18), C22(H22), C23(H23), C37(H37), C38(H38)
4.d Idealised Me refined as rotating group:
 C1(H1A,H1B,H1C), C10(H10A,H10B,H10C), C13(H13A,H13B,H13C), C16(H16A,H16B,
 H16C), C20(H20A,H20B,H20C), C30(H30A,H30B,H30C), C31(H31A,H31B,H31C), C36(H36A,
 H36B,H36C)
;
_olex2_date_sample_data_collection 2015-04-09
_olex2_date_sample_submission 2015-03-31
_olex2_submission_original_sample_id d290315_1_1
_olex2_submission_special_instructions 'No special instructions were received'

loop_
_space_group_symop_operation_xyz
'x, y, z'
'-x, y+1/2, -z'

loop_
_atom_site_label
_atom_site_type_symbol
_atom_site_fract_x
_atom_site_fract_y
_atom_site_fract_z
_atom_site_U_iso_or_equiv
_atom_site_adp_type
_atom_site_occupancy
_atom_site_site_symmetry_order
_atom_site_calc_flag
_atom_site_refinement_flags_posn
S1 S 0.66087(8) 0.69384(3) 0.42205(5) 0.01462(14) Uani 1 1 d .
S2 S 1.14213(8) 0.32683(3) 0.40282(5) 0.01505(14) Uani 1 1 d .
O1 O 0.3304(3) 0.53004(10) 0.3400(2) 0.0291(5) Uani 1 1 d .
O2 O 0.5405(3) 0.55295(10) 0.5105(2) 0.0313(5) Uani 1 1 d .
O3 O 0.2628(3) 0.62714(10) 0.57501(18) 0.0236(5) Uani 1 1 d .
O4 O 0.4194(3) 0.70561(11) 0.56352(18) 0.0272(5) Uani 1 1 d .
O5 O 0.7889(3) 0.49077(10) 0.3321(2) 0.0272(5) Uani 1 1 d .
O6 O 0.7526(3) 0.39491(9) 0.56181(17) 0.0206(4) Uani 1 1 d .
O7 O 0.8987(3) 0.31403(10) 0.54457(18) 0.0247(5) Uani 1 1 d .
O8 O 1.0281(3) 0.46925(11) 0.4780(2) 0.0305(5) Uani 1 1 d .
N1 N -0.1097(3) 0.57334(12) -0.1678(2) 0.0228(6) Uani 1 1 d .
C2 C 0.3619(3) 0.63121(13) 0.3981(2) 0.0147(5) Uani 1 1 d .
H2 H 0.2484 0.6304 0.3376 0.018 Uiso 1 1 calc R
N3 N 0.8571(3) 0.73704(12) 0.2905(2) 0.0193(5) Uani 1 1 d D
H3A H 0.918(4) 0.7519(14) 0.3610(19) 0.029 Uiso 1 1 d DR
H3B H 0.870(4) 0.7515(15) 0.223(2) 0.029 Uiso 1 1 d DR
N4 N 0.5975(3) 0.71565(12) -0.0470(2) 0.0215(5) Uani 1 1 d .
N5 N 0.3642(3) 0.44319(11) -0.1868(2) 0.0197(5) Uani 1 1 d .
N6 N 1.3313(3) 0.28024(12) 0.2691(2) 0.0206(5) Uani 1 1 d D
H6A H 1.346(4) 0.2640(15) 0.202(2) 0.031 Uiso 1 1 d DR
H6B H 1.383(4) 0.2636(14) 0.3392(19) 0.031 Uiso 1 1 d DR
C1 C -0.2551(4) 0.61003(15) -0.2111(3) 0.0291(7) Uani 1 1 d .
H1A H -0.2989 0.6182 -0.1400 0.044 Uiso 1 1 calc GR
H1B H -0.3383 0.5892 -0.2781 0.044 Uiso 1 1 calc GR
H1C H -0.2266 0.6476 -0.2444 0.044 Uiso 1 1 calc GR
C0AA C 0.0268(3) 0.59549(13) -0.0763(2) 0.0163(6) Uani 1 1 d .
C3 C 0.1789(4) 0.56633(13) -0.0455(2) 0.0176(6) Uani 1 1 d .
H3 H 0.1890 0.5303 -0.0873 0.021 Uiso 1 1 calc R
C4 C 0.3151(3) 0.58923(13) 0.0452(2) 0.0159(5) Uani 1 1 d .
H4 H 0.4170 0.5687 0.0638 0.019 Uiso 1 1 calc R
C5 C 0.3050(3) 0.64211(12) 0.1099(2) 0.0134(5) Uani 1 1 d .
C6 C 0.4500(3) 0.66569(12) 0.2084(2) 0.0132(5) Uani 1 1 d .
C7 C 0.4725(3) 0.66304(12) 0.3353(2) 0.0131(5) Uani 1 1 d .
C8 C 0.4221(3) 0.56671(13) 0.4258(2) 0.0164(6) Uani 1 1 d .
C9 C 0.3769(5) 0.46697(15) 0.3497(3) 0.0333(8) Uani 1 1 d .
H9A H 0.3002 0.4438 0.3836 0.040 Uiso 1 1 calc R
H9B H 0.4894 0.4621 0.4081 0.040 Uiso 1 1 calc R
C10 C 0.3702(5) 0.44521(17) 0.2218(3) 0.0368(8) Uani 1 1 d .
H10A H 0.2605 0.4525 0.1634 0.055 Uiso 1 1 calc GR
H10B H 0.3935 0.4025 0.2256 0.055 Uiso 1 1 calc GR
H10C H 0.4523 0.4663 0.1917 0.055 Uiso 1 1 calc GR
C11 C 0.3536(3) 0.65968(13) 0.5212(2) 0.0149(6) Uani 1 1 d .
C12 C 0.2478(4) 0.64845(15) 0.6964(3) 0.0235(7) Uani 1 1 d .
H12A H 0.3519 0.6677 0.7450 0.028 Uiso 1 1 calc R
H12B H 0.2277 0.6143 0.7465 0.028 Uiso 1 1 calc R
C13 C 0.1097(4) 0.69196(18) 0.6760(3) 0.0337(8) Uani 1 1 d .
H13A H 0.1356 0.7277 0.6348 0.051 Uiso 1 1 calc GR
H13B H 0.0947 0.7027 0.7578 0.051 Uiso 1 1 calc GR
H13C H 0.0084 0.6740 0.6218 0.051 Uiso 1 1 calc GR
C14 C 0.7115(3) 0.71118(12) 0.2856(2) 0.0153(6) Uani 1 1 d .
C15 C 0.5866(3) 0.69388(13) 0.1789(2) 0.0144(5) Uani 1 1 d .
C16 C -0.0884(4) 0.52587(15) -0.2501(3) 0.0261(7) Uani 1 1 d .
H16A H -0.0076 0.5379 -0.2928 0.039 Uiso 1 1 calc GR
H16B H -0.1938 0.5175 -0.3136 0.039 Uiso 1 1 calc GR
H16C H -0.0495 0.4901 -0.1996 0.039 Uiso 1 1 calc GR
C17 C 0.0170(4) 0.64858(14) -0.0108(2) 0.0191(6) Uani 1 1 d .
H17 H -0.0843 0.6694 -0.0293 0.023 Uiso 1 1 calc R
C18 C 0.1535(3) 0.67051(13) 0.0799(2) 0.0172(6) Uani 1 1 d .
H18 H 0.1433 0.7061 0.1232 0.021 Uiso 1 1 calc R
C19 C 0.5914(3) 0.70528(12) 0.0537(2) 0.0152(5) Uani 1 1 d .
C20 C 0.2253(4) 0.40386(15) -0.2379(3) 0.0250(7) Uani 1 1 d .
H20A H 0.2619 0.3683 -0.2733 0.037 Uiso 1 1 calc GR
H20B H 0.1414 0.4245 -0.3049 0.037 Uiso 1 1 calc GR
H20C H 0.1787 0.3922 -0.1702 0.037 Uiso 1 1 calc GR
C21 C 0.5002(3) 0.42187(13) -0.0943(2) 0.0152(5) Uani 1 1 d .
C22 C 0.6511(3) 0.45259(13) -0.0599(2) 0.0170(6) Uani 1 1 d .
H22 H 0.6596 0.4894 -0.0998 0.020 Uiso 1 1 calc R
C23 C 0.7870(3) 0.43014(13) 0.0310(2) 0.0162(5) Uani 1 1 d .
H23 H 0.8876 0.4516 0.0516 0.019 Uiso 1 1 calc R
C24 C 0.7794(3) 0.37655(13) 0.0930(2) 0.0145(5) Uani 1 1 d .
C25 C 0.9271(3) 0.35297(12) 0.1904(2) 0.0139(5) Uani 1 1 d .
C26 C 0.9525(3) 0.35737(13) 0.3174(2) 0.0144(5) Uani 1 1 d .
C27 C 0.8442(3) 0.38962(13) 0.3814(2) 0.0145(5) Uani 1 1 d .
H27 H 0.7300 0.3896 0.3219 0.017 Uiso 1 1 calc R
C28 C 0.8996(4) 0.45466(14) 0.4055(2) 0.0178(6) Uani 1 1 d .
C29 C 0.8277(5) 0.55430(15) 0.3390(3) 0.0342(8) Uani 1 1 d .
H29A H 0.9072 0.5636 0.4223 0.041 Uiso 1 1 calc R
H29B H 0.7265 0.5777 0.3307 0.041 Uiso 1 1 calc R
C30 C 0.8997(4) 0.57088(17) 0.2347(3) 0.0330(8) Uani 1 1 d .
H30A H 1.0044 0.5500 0.2471 0.050 Uiso 1 1 calc GR
H30B H 0.9185 0.6139 0.2362 0.050 Uiso 1 1 calc GR
H30C H 0.8233 0.5595 0.1527 0.050 Uiso 1 1 calc GR
C31 C 0.5964(4) 0.32910(18) 0.6591(3) 0.0335(8) Uani 1 1 d .
H31A H 0.4941 0.3488 0.6117 0.050 Uiso 1 1 calc GR
H31B H 0.5865 0.3149 0.7404 0.050 Uiso 1 1 calc GR
H31C H 0.6174 0.2953 0.6100 0.050 Uiso 1 1 calc GR
C32 C 0.7357(4) 0.37220(15) 0.6821(3) 0.0222(6) Uani 1 1 d .
H32A H 0.7160 0.4058 0.7338 0.027 Uiso 1 1 calc R
H32B H 0.8390 0.3523 0.7303 0.027 Uiso 1 1 calc R
C33 C 0.8376(3) 0.36105(13) 0.5046(2) 0.0169(6) Uani 1 1 d .
C34 C 1.1878(3) 0.30710(12) 0.2653(2) 0.0141(5) Uani 1 1 d .
C35 C 1.0609(3) 0.32370(14) 0.1598(2) 0.0155(5) Uani 1 1 d .
C36 C 0.3884(4) 0.49007(14) -0.2709(3) 0.0236(6) Uani 1 1 d .
H36A H 0.4288 0.5260 -0.2214 0.035 Uiso 1 1 calc GR
H36B H 0.2837 0.4987 -0.3350 0.035 Uiso 1 1 calc GR
H36C H 0.4690 0.4769 -0.3130 0.035 Uiso 1 1 calc GR
C37 C 0.4931(3) 0.36773(13) -0.0312(2) 0.0176(6) Uani 1 1 d .
H37 H 0.3932 0.3459 -0.0514 0.021 Uiso 1 1 calc R
C38 C 0.6306(3) 0.34620(13) 0.0600(2) 0.0184(6) Uani 1 1 d .
H38 H 0.6228 0.3097 0.1010 0.022 Uiso 1 1 calc R
C39 C 1.0638(3) 0.31140(12) 0.0336(2) 0.0160(6) Uani 1 1 d .
N40 N 1.0697(3) 0.30093(12) -0.0663(2) 0.0204(5) Uani 1 1 d .

loop_
_atom_site_aniso_label
_atom_site_aniso_U_11
_atom_site_aniso_U_22
_atom_site_aniso_U_33
_atom_site_aniso_U_23
_atom_site_aniso_U_13
_atom_site_aniso_U_12
S1 0.0151(3) 0.0156(3) 0.0128(3) -0.0011(2) 0.0035(2) -0.0047(3)
S2 0.0162(3) 0.0152(3) 0.0127(3) 0.0009(2) 0.0026(2) 0.0036(3)
O1 0.0369(13) 0.0134(11) 0.0297(11) -0.0035(8) -0.0016(9) 0.0004(9)
O2 0.0331(13) 0.0240(12) 0.0291(11) 0.0050(9) -0.0029(10) 0.0021(10)
O3 0.0351(12) 0.0198(11) 0.0228(10) -0.0020(8) 0.0191(9) -0.0053(10)
O4 0.0305(11) 0.0310(14) 0.0238(9) -0.0122(9) 0.0141(9) -0.0150(10)
O5 0.0375(12) 0.0132(10) 0.0296(11) 0.0047(8) 0.0079(9) 0.0057(9)
O6 0.0295(11) 0.0175(11) 0.0191(9) 0.0016(8) 0.0137(8) 0.0053(9)
O7 0.0315(12) 0.0237(13) 0.0228(9) 0.0100(8) 0.0140(9) 0.0134(9)
O8 0.0316(13) 0.0208(12) 0.0325(11) -0.0013(9) -0.0008(10) -0.0037(10)
N1 0.0194(12) 0.0223(14) 0.0226(11) -0.0080(10) -0.0002(10) 0.0009(11)
C2 0.0146(12) 0.0161(14) 0.0138(11) -0.0005(10) 0.0049(10) -0.0034(11)
N3 0.0182(12) 0.0236(14) 0.0173(11) -0.0015(9) 0.0071(10) -0.0100(10)
N4 0.0220(12) 0.0249(14) 0.0196(11) -0.0017(9) 0.0090(10) -0.0036(10)
N5 0.0176(12) 0.0182(13) 0.0202(10) 0.0064(9) 0.0011(9) 0.0006(10)
N6 0.0208(12) 0.0235(14) 0.0174(11) 0.0037(10) 0.0056(10) 0.0078(10)
C1 0.0181(14) 0.0310(18) 0.0321(15) -0.0106(13) -0.0020(12) -0.0030(13)
C0AA 0.0179(13) 0.0177(14) 0.0128(11) -0.0030(10) 0.0040(10) -0.0050(11)
C3 0.0233(14) 0.0143(14) 0.0152(12) -0.0015(10) 0.0056(11) -0.0002(12)
C4 0.0174(13) 0.0157(14) 0.0142(11) 0.0015(10) 0.0039(10) 0.0009(11)
C5 0.0147(12) 0.0158(14) 0.0110(11) 0.0011(9) 0.0058(10) -0.0011(11)
C6 0.0155(12) 0.0083(13) 0.0154(11) 0.0004(9) 0.0041(10) 0.0004(10)
C7 0.0136(12) 0.0110(13) 0.0151(11) -0.0018(9) 0.0049(10) -0.0022(10)
C8 0.0188(13) 0.0147(14) 0.0181(12) 0.0004(10) 0.0094(11) -0.0046(11)
C9 0.046(2) 0.0122(15) 0.0405(17) 0.0012(12) 0.0110(15) 0.0012(14)
C10 0.043(2) 0.0238(19) 0.0432(18) -0.0035(15) 0.0115(16) -0.0005(15)
C11 0.0137(12) 0.0177(15) 0.0141(11) 0.0014(10) 0.0052(10) 0.0021(11)
C12 0.0345(17) 0.0233(17) 0.0175(12) 0.0020(11) 0.0151(12) 0.0025(14)
C13 0.0410(19) 0.032(2) 0.0351(16) 0.0046(15) 0.0218(15) 0.0105(17)
C14 0.0158(13) 0.0138(14) 0.0164(11) -0.0011(9) 0.0050(10) 0.0005(10)
C15 0.0163(12) 0.0136(13) 0.0143(10) 0.0002(10) 0.0062(9) -0.0015(11)
C16 0.0241(15) 0.0252(16) 0.0256(14) -0.0110(13) 0.0019(12) -0.0032(13)
C17 0.0163(13) 0.0201(15) 0.0207(13) -0.0023(11) 0.0054(11) 0.0023(11)
C18 0.0185(14) 0.0173(14) 0.0166(12) -0.0041(10) 0.0063(11) 0.0004(11)
C19 0.0143(12) 0.0125(13) 0.0193(12) -0.0016(9) 0.0057(10) -0.0029(10)
C20 0.0183(14) 0.0247(16) 0.0272(14) 0.0072(12) -0.0004(12) -0.0015(12)
C21 0.0178(13) 0.0142(14) 0.0143(11) 0.0003(9) 0.0058(10) 0.0027(11)
C22 0.0229(14) 0.0130(14) 0.0159(11) 0.0027(10) 0.0068(11) 0.0011(11)
C23 0.0165(13) 0.0154(14) 0.0165(12) -0.0001(10) 0.0045(10) -0.0024(11)
C24 0.0167(13) 0.0152(14) 0.0112(10) -0.0001(9) 0.0037(10) 0.0053(11)
C25 0.0155(12) 0.0122(13) 0.0148(11) 0.0020(9) 0.0058(10) 0.0002(10)
C26 0.0140(12) 0.0134(13) 0.0144(11) 0.0031(10) 0.0020(10) 0.0046(10)
C27 0.0163(13) 0.0133(14) 0.0132(11) 0.0013(9) 0.0036(10) 0.0031(11)
C28 0.0225(14) 0.0194(15) 0.0129(11) -0.0008(10) 0.0074(11) 0.0017(12)
C29 0.054(2) 0.0127(16) 0.0368(17) 0.0037(12) 0.0156(16) 0.0056(14)
C30 0.0296(17) 0.0189(17) 0.054(2) 0.0030(15) 0.0185(15) -0.0020(13)
C31 0.0390(18) 0.034(2) 0.0350(16) -0.0071(15) 0.0219(14) -0.0096(17)
C32 0.0290(16) 0.0238(17) 0.0172(12) -0.0032(11) 0.0121(12) -0.0016(13)
C33 0.0165(13) 0.0176(15) 0.0155(11) -0.0017(10) 0.0028(10) 0.0026(11)
C34 0.0178(13) 0.0115(13) 0.0151(11) -0.0006(9) 0.0082(10) 0.0009(10)
C35 0.0164(12) 0.0147(14) 0.0163(11) 0.0023(10) 0.0062(10) 0.0012(11)
C36 0.0230(15) 0.0198(15) 0.0261(14) 0.0094(12) 0.0041(12) 0.0045(12)
C37 0.0158(12) 0.0184(15) 0.0183(12) 0.0018(10) 0.0049(11) -0.0010(11)
C38 0.0216(14) 0.0160(14) 0.0176(12) 0.0043(10) 0.0058(11) -0.0005(11)
C39 0.0142(12) 0.0144(14) 0.0200(12) 0.0033(10) 0.0058(10) 0.0027(10)
N40 0.0233(12) 0.0218(13) 0.0183(11) 0.0023(9) 0.0098(9) 0.0042(10)

loop_
_atom_type_symbol
_atom_type_description
_atom_type_scat_dispersion_real
_atom_type_scat_dispersion_imag
_atom_type_scat_source
C C 0.0033 0.0016 'International Tables Vol C Tables 4.2.6.8 and 6.1.1.4'
H H 0.0000 0.0000 'International Tables Vol C Tables 4.2.6.8 and 6.1.1.4'
N N 0.0061 0.0033 'International Tables Vol C Tables 4.2.6.8 and 6.1.1.4'
O O 0.0106 0.0060 'International Tables Vol C Tables 4.2.6.8 and 6.1.1.4'
S S 0.1246 0.1234 'International Tables Vol C Tables 4.2.6.8 and 6.1.1.4'

loop_
_geom_angle_atom_site_label_1
_geom_angle_atom_site_label_2
_geom_angle_atom_site_label_3
_geom_angle
C14 S1 C7 92.07(12)
C34 S2 C26 92.17(13)
C8 O1 C9 117.4(2)
C11 O3 C12 116.7(2)
C28 O5 C29 117.3(3)
C33 O6 C32 116.2(2)
C1 N1 C16 117.8(2)
C0AA N1 C1 119.1(3)
C0AA N1 C16 119.3(2)
C7 C2 H2 108.3
C7 C2 C8 108.8(2)
C7 C2 C11 114.3(2)
C8 C2 H2 108.3
C11 C2 H2 108.3
C11 C2 C8 108.6(2)
H3A N3 H3B 116(3)
C14 N3 H3A 120(2)
C14 N3 H3B 119(2)
C20 N5 C36 116.4(2)
C21 N5 C20 118.9(2)
C21 N5 C36 118.4(2)
H6A N6 H6B 115(3)
C34 N6 H6A 121(2)
C34 N6 H6B 117(2)
N1 C1 H1A 109.5
N1 C1 H1B 109.5
N1 C1 H1C 109.5
H1A C1 H1B 109.5
H1A C1 H1C 109.5
H1B C1 H1C 109.5
N1 C0AA C3 121.6(3)
N1 C0AA C17 120.9(3)
C3 C0AA C17 117.5(2)
C0AA C3 H3 119.4
C4 C3 C0AA 121.1(3)
C4 C3 H3 119.4
C3 C4 H4 119.4
C3 C4 C5 121.2(3)
C5 C4 H4 119.4
C4 C5 C6 121.0(2)
C18 C5 C4 117.4(2)
C18 C5 C6 121.6(2)
C7 C6 C5 125.1(3)
C7 C6 C15 111.9(2)
C15 C6 C5 122.9(2)
C2 C7 S1 122.18(18)
C6 C7 S1 112.0(2)
C6 C7 C2 125.4(2)
O1 C8 C2 110.7(2)
O2 C8 O1 125.6(3)
O2 C8 C2 123.6(3)
O1 C9 H9A 110.0
O1 C9 H9B 110.0
O1 C9 C10 108.4(3)
H9A C9 H9B 108.4
C10 C9 H9A 110.0
C10 C9 H9B 110.0
C9 C10 H10A 109.5
C9 C10 H10B 109.5
C9 C10 H10C 109.5
H10A C10 H10B 109.5
H10A C10 H10C 109.5
H10B C10 H10C 109.5
O3 C11 C2 110.7(2)
O4 C11 O3 124.5(2)
O4 C11 C2 124.7(3)
O3 C12 H12A 109.5
O3 C12 H12B 109.5
O3 C12 C13 110.7(2)
H12A C12 H12B 108.1
C13 C12 H12A 109.5
C13 C12 H12B 109.5
C12 C13 H13A 109.5
C12 C13 H13B 109.5
C12 C13 H13C 109.5
H13A C13 H13B 109.5
H13A C13 H13C 109.5
H13B C13 H13C 109.5
N3 C14 S1 121.49(19)
N3 C14 C15 128.0(2)
C15 C14 S1 110.5(2)
C14 C15 C6 113.5(2)
C14 C15 C19 122.7(2)
C19 C15 C6 123.8(2)
N1 C16 H16A 109.5
N1 C16 H16B 109.5
N1 C16 H16C 109.5
H16A C16 H16B 109.5
H16A C16 H16C 109.5
H16B C16 H16C 109.5
C0AA C17 H17 119.7
C18 C17 C0AA 120.6(3)
C18 C17 H17 119.7
C5 C18 H18 119.0
C17 C18 C5 122.1(3)
C17 C18 H18 119.0
N4 C19 C15 178.4(3)
N5 C20 H20A 109.5
N5 C20 H20B 109.5
N5 C20 H20C 109.5
H20A C20 H20B 109.5
H20A C20 H20C 109.5
H20B C20 H20C 109.5
N5 C21 C22 121.8(3)
N5 C21 C37 120.9(3)
C22 C21 C37 117.3(2)
C21 C22 H22 119.4
C23 C22 C21 121.1(3)
C23 C22 H22 119.4
C22 C23 H23 119.3
C22 C23 C24 121.3(3)
C24 C23 H23 119.3
C23 C24 C25 120.6(2)
C38 C24 C23 117.8(2)
C38 C24 C25 121.6(3)
C26 C25 C24 124.3(2)
C26 C25 C35 112.3(2)
C35 C25 C24 123.4(2)
C25 C26 S2 111.6(2)
C25 C26 C27 126.0(2)
C27 C26 S2 122.10(18)
C26 C27 H27 107.6
C26 C27 C28 110.0(2)
C26 C27 C33 114.0(2)
C28 C27 H27 107.6
C33 C27 H27 107.6
C33 C27 C28 109.8(2)
O5 C28 C27 110.6(2)
O8 C28 O5 125.9(3)
O8 C28 C27 123.5(3)
O5 C29 H29A 109.7
O5 C29 H29B 109.7
O5 C29 C30 109.8(3)
H29A C29 H29B 108.2
C30 C29 H29A 109.7
C30 C29 H29B 109.7
C29 C30 H30A 109.5
C29 C30 H30B 109.5
C29 C30 H30C 109.5
H30A C30 H30B 109.5
H30A C30 H30C 109.5
H30B C30 H30C 109.5
H31A C31 H31B 109.5
H31A C31 H31C 109.5
H31B C31 H31C 109.5
C32 C31 H31A 109.5
C32 C31 H31B 109.5
C32 C31 H31C 109.5
O6 C32 C31 110.9(2)
O6 C32 H32A 109.5
O6 C32 H32B 109.5
C31 C32 H32A 109.5
C31 C32 H32B 109.5
H32A C32 H32B 108.1
O6 C33 C27 110.5(2)
O7 C33 O6 124.5(3)
O7 C33 C27 125.0(3)
N6 C34 S2 121.41(19)
N6 C34 C35 128.3(2)
C35 C34 S2 110.2(2)
C34 C35 C25 113.7(2)
C34 C35 C39 122.2(3)
C39 C35 C25 124.1(2)
N5 C36 H36A 109.5
N5 C36 H36B 109.5
N5 C36 H36C 109.5
H36A C36 H36B 109.5
H36A C36 H36C 109.5
H36B C36 H36C 109.5
C21 C37 H37 119.7
C38 C37 C21 120.6(3)
C38 C37 H37 119.7
C24 C38 H38 119.1
C37 C38 C24 121.8(3)
C37 C38 H38 119.1
N40 C39 C35 178.4(3)

loop_
_geom_bond_atom_site_label_1
_geom_bond_atom_site_label_2
_geom_bond_distance
S1 C7 1.750(3)
S1 C14 1.729(3)
S2 C26 1.752(3)
S2 C34 1.733(3)
O1 C8 1.324(3)
O1 C9 1.469(4)
O2 C8 1.196(3)
O3 C11 1.326(4)
O3 C12 1.464(3)
O4 C11 1.202(4)
O5 C28 1.325(4)
O5 C29 1.464(4)
O6 C32 1.470(3)
O6 C33 1.331(3)
O7 C33 1.204(4)
O8 C28 1.195(4)
N1 C1 1.447(4)
N1 C0AA 1.388(3)
N1 C16 1.447(4)
C2 H2 1.0000
C2 C7 1.506(4)
C2 C8 1.540(4)
C2 C11 1.522(4)
N3 H3A 0.865(13)
N3 H3B 0.846(13)
N3 C14 1.356(4)
N4 C19 1.151(4)
N5 C20 1.452(4)
N5 C21 1.385(3)
N5 C36 1.460(4)
N6 H6A 0.864(13)
N6 H6B 0.856(13)
N6 C34 1.352(4)
C1 H1A 0.9800
C1 H1B 0.9800
C1 H1C 0.9800
C0AA C3 1.401(4)
C0AA C17 1.411(4)
C3 H3 0.9500
C3 C4 1.388(4)
C4 H4 0.9500
C4 C5 1.403(4)
C5 C6 1.482(3)
C5 C18 1.390(4)
C6 C7 1.357(3)
C6 C15 1.444(4)
C9 H9A 0.9900
C9 H9B 0.9900
C9 C10 1.480(5)
C10 H10A 0.9800
C10 H10B 0.9800
C10 H10C 0.9800
C12 H12A 0.9900
C12 H12B 0.9900
C12 C13 1.495(5)
C13 H13A 0.9800
C13 H13B 0.9800
C13 H13C 0.9800
C14 C15 1.390(3)
C15 C19 1.419(3)
C16 H16A 0.9800
C16 H16B 0.9800
C16 H16C 0.9800
C17 H17 0.9500
C17 C18 1.382(4)
C18 H18 0.9500
C20 H20A 0.9800
C20 H20B 0.9800
C20 H20C 0.9800
C21 C22 1.408(4)
C21 C37 1.413(4)
C22 H22 0.9500
C22 C23 1.385(4)
C23 H23 0.9500
C23 C24 1.398(4)
C24 C25 1.491(3)
C24 C38 1.390(4)
C25 C26 1.357(3)
C25 C35 1.440(4)
C26 C27 1.504(4)
C27 H27 1.0000
C27 C28 1.536(4)
C27 C33 1.520(4)
C29 H29A 0.9900
C29 H29B 0.9900
C29 C30 1.503(5)
C30 H30A 0.9800
C30 H30B 0.9800
C30 H30C 0.9800
C31 H31A 0.9800
C31 H31B 0.9800
C31 H31C 0.9800
C31 C32 1.494(5)
C32 H32A 0.9900
C32 H32B 0.9900
C34 C35 1.386(3)
C35 C39 1.428(4)
C36 H36A 0.9800
C36 H36B 0.9800
C36 H36C 0.9800
C37 H37 0.9500
C37 C38 1.387(4)
C38 H38 0.9500
C39 N40 1.143(3)

loop_
_geom_torsion_atom_site_label_1
_geom_torsion_atom_site_label_2
_geom_torsion_atom_site_label_3
_geom_torsion_atom_site_label_4
_geom_torsion
S1 C14 C15 C6 -0.7(3)
S1 C14 C15 C19 176.8(2)
S2 C26 C27 C28 83.6(3)
S2 C26 C27 C33 -40.1(3)
S2 C34 C35 C25 0.6(3)
S2 C34 C35 C39 -178.3(2)
N1 C0AA C3 C4 179.2(3)
N1 C0AA C17 C18 -179.8(3)
N3 C14 C15 C6 178.0(3)
N3 C14 C15 C19 -4.5(5)
N5 C21 C22 C23 -178.7(3)
N5 C21 C37 C38 179.0(3)
N6 C34 C35 C25 -178.4(3)
N6 C34 C35 C39 2.7(5)
C1 N1 C0AA C3 -169.6(3)
C1 N1 C0AA C17 10.3(4)
C0AA C3 C4 C5 0.5(4)
C0AA C17 C18 C5 0.6(4)
C3 C0AA C17 C18 0.1(4)
C3 C4 C5 C6 178.7(3)
C3 C4 C5 C18 0.2(4)
C4 C5 C6 C7 -104.9(3)
C4 C5 C6 C15 74.2(4)
C4 C5 C18 C17 -0.8(4)
C5 C6 C7 S1 178.5(2)
C5 C6 C7 C2 5.6(4)
C5 C6 C15 C14 -178.3(2)
C5 C6 C15 C19 4.2(4)
C6 C5 C18 C17 -179.3(3)
C7 S1 C14 N3 -178.5(2)
C7 S1 C14 C15 0.3(2)
C7 C2 C8 O1 -101.0(3)
C7 C2 C8 O2 75.8(3)
C7 C2 C11 O3 -175.9(2)
C7 C2 C11 O4 4.6(4)
C7 C6 C15 C14 0.9(4)
C7 C6 C15 C19 -176.6(3)
C8 O1 C9 C10 -134.7(3)
C8 C2 C7 S1 -82.5(3)
C8 C2 C7 C6 89.8(3)
C8 C2 C11 O3 -54.2(3)
C8 C2 C11 O4 126.3(3)
C9 O1 C8 O2 0.4(5)
C9 O1 C8 C2 177.2(3)
C11 O3 C12 C13 86.4(3)
C11 C2 C7 S1 39.2(3)
C11 C2 C7 C6 -148.6(3)
C11 C2 C8 O1 134.0(2)
C11 C2 C8 O2 -49.2(4)
C12 O3 C11 O4 -2.1(4)
C12 O3 C11 C2 178.4(2)
C14 S1 C7 C2 173.4(2)
C14 S1 C7 C6 0.2(2)
C15 C6 C7 S1 -0.7(3)
C15 C6 C7 C2 -173.6(3)
C16 N1 C0AA C3 -11.9(4)
C16 N1 C0AA C17 167.9(3)
C17 C0AA C3 C4 -0.6(4)
C18 C5 C6 C7 73.6(4)
C18 C5 C6 C15 -107.3(3)
C20 N5 C21 C22 166.3(3)
C20 N5 C21 C37 -13.1(4)
C21 C22 C23 C24 -0.7(4)
C21 C37 C38 C24 0.1(4)
C22 C21 C37 C38 -0.4(4)
C22 C23 C24 C25 179.9(3)
C22 C23 C24 C38 0.4(4)
C23 C24 C25 C26 101.4(3)
C23 C24 C25 C35 -77.5(4)
C23 C24 C38 C37 0.0(4)
C24 C25 C26 S2 -178.1(2)
C24 C25 C26 C27 -4.2(5)
C24 C25 C35 C34 178.0(3)
C24 C25 C35 C39 -3.2(5)
C25 C24 C38 C37 -179.6(3)
C25 C26 C27 C28 -89.6(3)
C25 C26 C27 C33 146.6(3)
C26 S2 C34 N6 179.0(2)
C26 S2 C34 C35 -0.1(2)
C26 C25 C35 C34 -1.0(4)
C26 C25 C35 C39 177.9(3)
C26 C27 C28 O5 110.8(3)
C26 C27 C28 O8 -66.9(3)
C26 C27 C33 O6 174.1(2)
C26 C27 C33 O7 -6.8(4)
C28 O5 C29 C30 96.1(3)
C28 C27 C33 O6 50.2(3)
C28 C27 C33 O7 -130.6(3)
C29 O5 C28 O8 0.7(4)
C29 O5 C28 C27 -176.9(2)
C32 O6 C33 O7 0.5(4)
C32 O6 C33 C27 179.6(2)
C33 O6 C32 C31 -83.5(3)
C33 C27 C28 O5 -123.1(2)
C33 C27 C28 O8 59.3(4)
C34 S2 C26 C25 -0.5(2)
C34 S2 C26 C27 -174.6(2)
C35 C25 C26 S2 0.9(3)
C35 C25 C26 C27 174.7(3)
C36 N5 C21 C22 15.0(4)
C36 N5 C21 C37 -164.3(3)
C37 C21 C22 C23 0.7(4)
C38 C24 C25 C26 -79.1(4)
C38 C24 C25 C35 102.0(3)

loop_
_twin_individual_id
_twin_individual_mass_fraction_refined
1 0.41(7)
2 0.59(7)
